data_4023610
loop_
_publ_author_name
'Shin-ya Tanaka'
'Nobuo Tagashira'
'Kouji Chiba'
'Makoto Yasuda'
'Akio Baba'

_publ_section_title
;
 Germanium(II)-Mediated Reductive Cross-Aldol Reaction
 of Bromoaldehydes with Aldehydes: NMR Studies
 and ab Initio Calculations
;
_journal_name_full 'Journal of Organic Chemistry'
_journal_page_first 6312
_journal_page_last 6320
_journal_paper_doi 10.1021/jo800904u
_journal_volume 73
_journal_year 2008
_chemical_formula_moiety 'C52 H52 O2 Si2 '
_chemical_formula_sum 'C52 H52 O2 Si2'
_chemical_formula_weight 765.15
_space_group_IT_number 14
_symmetry_cell_setting monoclinic
_symmetry_Int_Tables_number 14
_symmetry_space_group_name_Hall '-P 2yn'
_symmetry_space_group_name_H-M 'P 1 21/n 1'
_audit_creation_date 2008-05-26
_audit_creation_method 'by CrystalStructure 3.8'
_cell_angle_alpha 90.0000
_cell_angle_beta 90.30(3)
_cell_angle_gamma 90.0000
_cell_formula_units_Z 4
_cell_length_a 15.985(4)
_cell_length_b 27.737(5)
_cell_length_c 10.073(4)
_cell_measurement_reflns_used 25
_cell_measurement_temperature 296.1
_cell_measurement_theta_max 13.3
_cell_measurement_theta_min 10.2
_cell_volume 4466(2)
_computing_cell_refinement 'MSC/AFC Diffractometer Control'
_computing_data_collection 'MSC/AFC Diffractometer Control'
_computing_data_reduction CrystalStructure
_computing_publication_material 'CrystalStructure 3.8'
_computing_structure_refinement CRYSTALS
_computing_structure_solution SIR92
_diffrn_measured_fraction_theta_full 0.692
_diffrn_measured_fraction_theta_max 0.692
_diffrn_measurement_device_type 'Rigaku AFC5R'
_diffrn_measurement_method \w-2\q
_diffrn_radiation_type 'Mo K\a'
_diffrn_radiation_wavelength 0.71069
_diffrn_reflns_av_R_equivalents 0.056
_diffrn_reflns_limit_h_max 19
_diffrn_reflns_limit_h_min 0
_diffrn_reflns_limit_k_max 39
_diffrn_reflns_limit_k_min 0
_diffrn_reflns_limit_l_max 14
_diffrn_reflns_limit_l_min -14
_diffrn_reflns_number 9471
_diffrn_reflns_theta_full 30.01
_diffrn_reflns_theta_max 30.01
_diffrn_standards_decay_% 0.36
_diffrn_standards_interval_count 0
_diffrn_standards_number 3
_exptl_absorpt_coefficient_mu 0.118
_exptl_absorpt_correction_type none
_exptl_crystal_colour colorless
_exptl_crystal_density_diffrn 1.138
_exptl_crystal_density_method 'not measured'
_exptl_crystal_description prismatic
_exptl_crystal_F_000 1632.00
_exptl_crystal_size_max 0.45
_exptl_crystal_size_mid 0.25
_exptl_crystal_size_min 0.20
_refine_diff_density_max 1.19
_refine_diff_density_min -0.56
_refine_ls_extinction_method none
_refine_ls_goodness_of_fit_ref 1.114
_refine_ls_hydrogen_treatment refall
_refine_ls_number_parameters 563
_refine_ls_number_reflns 3157
_refine_ls_R_factor_gt 0.0963
_refine_ls_shift/su_max 0.0025
_refine_ls_structure_factor_coef F
_refine_ls_weighting_details
;
    Chebychev polynomial with 3 parameters (Carruthers & Watkin, 1979)
    5.2187    5.0005    3.7318
;
_refine_ls_weighting_scheme calc
_refine_ls_wR_factor_ref 0.1001
_reflns_number_gt 3146
_reflns_number_total 9033
_reflns_threshold_expression F^2^>2.0\s(F^2^)
_cod_data_source_file jo800904u-file006.cif
_cod_data_source_block '_m2086'
_cod_original_formula_sum 'C52 H52 O2 Si2 '
_cod_database_code 4023610

loop_
_symmetry_equiv_pos_site_id
_symmetry_equiv_pos_as_xyz
1 +X,+Y,+Z
2 1/2-X,1/2+Y,1/2-Z
3 -X,-Y,-Z
4 1/2+X,1/2-Y,1/2+Z

loop_
_atom_site_label
_atom_site_type_symbol
_atom_site_fract_x
_atom_site_fract_y
_atom_site_fract_z
_atom_site_U_iso_or_equiv
_atom_site_adp_type
_atom_site_occupancy
_atom_site_symmetry_multiplicity
_atom_site_calc_flag
_atom_site_refinement_flags
_atom_site_disorder_assembly
_atom_site_disorder_group
Si(1) Si 1.02356(11) 0.12587(6) 0.30116(15) 0.0556(5) Uani 1.00 1 d . . .
Si(2) Si 1.02949(11) 0.37732(6) -0.01628(14) 0.0535(4) Uani 1.00 1 d . . .
O(1) O 1.0305(2) 0.18458(14) 0.2990(3) 0.0595(12) Uani 1.00 1 d . . .
O(2) O 1.0338(2) 0.31874(14) -0.0156(3) 0.0595(12) Uani 1.00 1 d . . .
C(1) C 0.8580(5) 0.2288(3) 0.3929(7) 0.094(2) Uani 1.00 1 d . . .
C(2) C 0.9382(5) 0.2512(2) 0.3467(8) 0.083(2) Uani 1.00 1 d . . .
C(3) C 0.9819(4) 0.2213(2) 0.2338(7) 0.059(2) Uani 1.00 1 d . . .
C(4) C 1.0393(3) 0.2516(2) 0.1424(5) 0.0544(16) Uani 1.00 1 d . . .
C(5) C 0.9834(4) 0.2832(2) 0.0521(6) 0.061(2) Uani 1.00 1 d . . .
C(6) C 0.9370(5) 0.2538(2) -0.0600(8) 0.092(2) Uani 1.00 1 d . . .
C(7) C 0.8648(6) 0.2786(3) -0.1147(9) 0.108(3) Uani 1.00 1 d . . .
C(8) C 0.8474(15) 0.2690(10) -0.237(2) 0.314(14) Uani 1.00 1 d . . .
C(9) C 0.7859(7) 0.2435(4) 0.2954(13) 0.133(4) Uani 1.00 1 d . . .
C(10) C 0.7507(9) 0.2080(5) 0.2150(15) 0.163(6) Uani 1.00 1 d . . .
C(11) C 0.6920(7) 0.2172(4) 0.1089(12) 0.122(4) Uani 1.00 1 d . . .
C(12) C 0.6655(8) 0.2607(8) 0.126(2) 0.235(9) Uani 1.00 1 d . . .
C(13) C 0.6977(7) 0.2984(5) 0.1757(15) 0.137(5) Uani 1.00 1 d . . .
C(14) C 0.7564(9) 0.2900(4) 0.2778(15) 0.156(6) Uani 1.00 1 d . . .
C(15) C 0.9255(4) 0.1049(2) 0.2212(5) 0.0631(19) Uani 1.00 1 d . . .
C(16) C 0.8591(4) 0.0842(2) 0.2905(7) 0.074(2) Uani 1.00 1 d . . .
C(17) C 0.7848(5) 0.0709(3) 0.2315(10) 0.097(3) Uani 1.00 1 d . . .
C(18) C 0.7752(6) 0.0792(3) 0.0950(13) 0.112(3) Uani 1.00 1 d . . .
C(19) C 0.8371(7) 0.0991(3) 0.0239(9) 0.109(3) Uani 1.00 1 d . . .
C(20) C 0.9109(5) 0.1120(2) 0.0831(7) 0.091(2) Uani 1.00 1 d . . .
C(21) C 1.0276(3) 0.1072(2) 0.4793(5) 0.0562(18) Uani 1.00 1 d . . .
C(22) C 1.0513(5) 0.0611(2) 0.5157(7) 0.088(2) Uani 1.00 1 d . . .
C(23) C 1.0524(6) 0.0474(3) 0.6497(8) 0.104(3) Uani 1.00 1 d . . .
C(24) C 1.0298(5) 0.0778(3) 0.7454(7) 0.094(3) Uani 1.00 1 d . . .
C(25) C 1.0060(5) 0.1234(3) 0.7131(7) 0.095(2) Uani 1.00 1 d . . .
C(26) C 1.0056(4) 0.1383(2) 0.5795(6) 0.074(2) Uani 1.00 1 d . . .
C(27) C 1.1154(4) 0.0979(2) 0.2111(6) 0.071(2) Uani 1.00 1 d . . .
C(28) C 1.1930(5) 0.1162(3) 0.2286(8) 0.099(3) Uani 1.00 1 d . . .
C(29) C 1.2619(6) 0.0969(5) 0.1636(13) 0.133(4) Uani 1.00 1 d . . .
C(30) C 1.2477(11) 0.0578(6) 0.0802(12) 0.146(5) Uani 1.00 1 d . . .
C(31) C 1.1702(11) 0.0388(4) 0.0606(10) 0.141(4) Uani 1.00 1 d . . .
C(32) C 1.1040(6) 0.0593(3) 0.1278(7) 0.103(3) Uani 1.00 1 d . . .
C(33) C 1.0943(4) 0.2197(2) 0.0588(6) 0.075(2) Uani 1.00 1 d . . .
C(34) C 1.0970(4) 0.2823(2) 0.2275(7) 0.075(2) Uani 1.00 1 d . . .
C(35) C 1.1243(4) 0.4029(2) 0.0682(5) 0.066(2) Uani 1.00 1 d . . .
C(36) C 1.1217(6) 0.4453(2) 0.1404(7) 0.095(2) Uani 1.00 1 d . . .
C(37) C 1.1911(10) 0.4647(3) 0.1945(11) 0.144(4) Uani 1.00 1 d . . .
C(38) C 1.2660(9) 0.4431(5) 0.1870(10) 0.131(4) Uani 1.00 1 d . . .
C(39) C 1.2720(5) 0.4012(4) 0.1161(9) 0.109(3) Uani 1.00 1 d . . .
C(40) C 1.2017(4) 0.3798(3) 0.0540(7) 0.080(2) Uani 1.00 1 d . . .
C(41) C 1.0314(3) 0.3970(2) -0.1942(5) 0.0568(18) Uani 1.00 1 d . . .
C(42) C 1.0481(4) 0.4454(2) -0.2277(6) 0.068(2) Uani 1.00 1 d . . .
C(43) C 1.0484(5) 0.4594(3) -0.3598(8) 0.094(2) Uani 1.00 1 d . . .
C(44) C 1.0341(5) 0.4270(3) -0.4567(7) 0.093(3) Uani 1.00 1 d . . .
C(45) C 1.0167(5) 0.3803(3) -0.4302(6) 0.090(2) Uani 1.00 1 d . . .
C(46) C 1.0148(4) 0.3652(2) -0.2976(6) 0.075(2) Uani 1.00 1 d . . .
C(47) C 0.9340(4) 0.4006(2) 0.0680(6) 0.068(2) Uani 1.00 1 d . . .
C(48) C 0.9233(5) 0.3947(2) 0.2059(6) 0.091(2) Uani 1.00 1 d . . .
C(49) C 0.8544(7) 0.4102(3) 0.2694(8) 0.108(3) Uani 1.00 1 d . . .
C(50) C 0.7917(6) 0.4309(3) 0.2017(10) 0.112(3) Uani 1.00 1 d . . .
C(51) C 0.7969(5) 0.4371(3) 0.0659(10) 0.103(3) Uani 1.00 1 d . . .
C(52) C 0.8699(5) 0.4224(3) 0.0003(7) 0.085(2) Uani 1.00 1 d . . .
H(1) H 0.8637 0.1947 0.3946 0.113 Uiso 1.00 1 c R . .
H(2) H 0.8455 0.2402 0.4795 0.113 Uiso 1.00 1 c R . .
H(3) H 0.9755 0.2535 0.4202 0.100 Uiso 1.00 1 c R . .
H(4) H 0.9265 0.2826 0.3138 0.100 Uiso 1.00 1 c R . .
H(5) H 0.956(2) 0.2043(16) 0.179(4) 0.027(13) Uiso 1.00 1 c . . .
H(6) H 1.0710 0.3125 0.2449 0.090 Uiso 1.00 1 c R . .
H(7) H 1.1480 0.2875 0.1817 0.090 Uiso 1.00 1 c R . .
H(8) H 1.1081 0.2663 0.3090 0.090 Uiso 1.00 1 c R . .
H(9) H 1.1450 0.2134 0.1051 0.090 Uiso 1.00 1 c R . .
H(10) H 1.0663 0.1901 0.0410 0.090 Uiso 1.00 1 c R . .
H(11) H 1.1062 0.2355 -0.0226 0.090 Uiso 1.00 1 c R . .
H(12) H 0.952(3) 0.2994(18) 0.105(5) 0.039(15) Uiso 1.00 1 c . . .
H(13) H 0.9201 0.2237 -0.0240 0.110 Uiso 1.00 1 c R . .
H(14) H 0.9752 0.2485 -0.1304 0.110 Uiso 1.00 1 c R . .
H(15) H 0.8181 0.2692 -0.0628 0.130 Uiso 1.00 1 c R . .
H(16) H 0.8001 0.2837 -0.2780 0.376 Uiso 1.00 1 c R . .
H(17) H 0.8817 0.2477 -0.2869 0.376 Uiso 1.00 1 c R . .
H(18) H 0.7665 0.1755 0.2306 0.196 Uiso 1.00 1 c R . .
H(19) H 0.6762 0.1957 0.0397 0.146 Uiso 1.00 1 c R . .
H(20) H 0.6098 0.2653 0.0951 0.282 Uiso 1.00 1 c R . .
H(21) H 0.6825 0.3299 0.1471 0.165 Uiso 1.00 1 c R . .
H(22) H 0.7760 0.3156 0.3323 0.187 Uiso 1.00 1 c R . .
H(23) H 0.8655 0.0792 0.3833 0.088 Uiso 1.00 1 c R . .
H(24) H 0.7413 0.0566 0.2819 0.116 Uiso 1.00 1 c R . .
H(25) H 0.7242 0.0707 0.0521 0.135 Uiso 1.00 1 c R . .
H(26) H 0.8298 0.1040 -0.0688 0.131 Uiso 1.00 1 c R . .
H(27) H 0.9534 0.1263 0.0308 0.109 Uiso 1.00 1 c R . .
H(28) H 1.0669 0.0386 0.4493 0.105 Uiso 1.00 1 c R . .
H(29) H 1.0701 0.0158 0.6727 0.125 Uiso 1.00 1 c R . .
H(30) H 1.0301 0.0675 0.8354 0.113 Uiso 1.00 1 c R . .
H(31) H 0.9896 0.1452 0.7810 0.114 Uiso 1.00 1 c R . .
H(32) H 0.9900 0.1704 0.5580 0.089 Uiso 1.00 1 c R . .
H(33) H 1.2006 0.1429 0.2863 0.119 Uiso 1.00 1 c R . .
H(34) H 1.3163 0.1100 0.1756 0.160 Uiso 1.00 1 c R . .
H(35) H 1.2938 0.0436 0.0354 0.175 Uiso 1.00 1 c R . .
H(36) H 1.1619 0.0122 0.0027 0.170 Uiso 1.00 1 c R . .
H(37) H 1.0494 0.0464 0.1159 0.123 Uiso 1.00 1 c R . .
H(38) H 1.0696 0.4612 0.1514 0.114 Uiso 1.00 1 c R . .
H(39) H 1.1866 0.4945 0.2403 0.172 Uiso 1.00 1 c R . .
H(40) H 1.3136 0.4567 0.2294 0.157 Uiso 1.00 1 c R . .
H(41) H 1.3253 0.3862 0.1089 0.131 Uiso 1.00 1 c R . .
H(42) H 1.2067 0.3507 0.0048 0.096 Uiso 1.00 1 c R . .
H(43) H 1.0592 0.4683 -0.1599 0.081 Uiso 1.00 1 c R . .
H(44) H 1.0593 0.4921 -0.3822 0.113 Uiso 1.00 1 c R . .
H(45) H 1.0358 0.4373 -0.5465 0.112 Uiso 1.00 1 c R . .
H(46) H 1.0060 0.3582 -0.5001 0.107 Uiso 1.00 1 c R . .
H(47) H 1.0020 0.3325 -0.2779 0.089 Uiso 1.00 1 c R . .
H(48) H 0.9663 0.3795 0.2559 0.109 Uiso 1.00 1 c R . .
H(49) H 0.8500 0.4063 0.3628 0.130 Uiso 1.00 1 c R . .
H(50) H 0.7433 0.4415 0.2476 0.134 Uiso 1.00 1 c R . .
H(51) H 0.7518 0.4512 0.0177 0.123 Uiso 1.00 1 c R . .
H(52) H 0.8749 0.4275 -0.0926 0.102 Uiso 1.00 1 c R . .

loop_
_atom_site_aniso_label
_atom_site_aniso_U_11
_atom_site_aniso_U_22
_atom_site_aniso_U_33
_atom_site_aniso_U_12
_atom_site_aniso_U_13
_atom_site_aniso_U_23
Si(1) 0.0652(11) 0.0567(10) 0.0451(8) 0.0003(8) 0.0017(7) 0.0050(7)
Si(2) 0.0682(11) 0.0536(10) 0.0388(7) 0.0070(8) -0.0054(7) 0.0027(7)
O(1) 0.066(2) 0.056(2) 0.056(2) -0.002(2) -0.0095(19) 0.011(2)
O(2) 0.072(2) 0.056(2) 0.050(2) 0.003(2) 0.0049(19) 0.0086(18)
C(1) 0.118(7) 0.098(6) 0.067(4) 0.006(5) 0.024(4) 0.008(4)
C(2) 0.090(5) 0.065(4) 0.095(5) 0.007(4) -0.002(4) 0.018(3)
C(3) 0.062(4) 0.057(3) 0.059(3) -0.002(3) 0.005(3) 0.004(3)
C(4) 0.061(3) 0.055(3) 0.046(2) 0.004(3) -0.008(2) 0.006(2)
C(5) 0.065(4) 0.067(4) 0.052(3) 0.001(3) -0.008(3) 0.011(3)
C(6) 0.102(6) 0.088(5) 0.085(5) -0.022(4) -0.023(4) 0.013(4)
C(7) 0.105(7) 0.145(8) 0.076(5) -0.004(6) -0.029(5) 0.014(5)
C(8) 0.19(2) 0.51(3) 0.24(2) 0.05(2) -0.036(17) -0.09(2)
C(9) 0.110(8) 0.129(10) 0.159(11) 0.007(7) 0.023(7) -0.017(8)
C(10) 0.159(12) 0.158(12) 0.171(13) -0.001(9) 0.027(10) -0.040(10)
C(11) 0.083(6) 0.155(10) 0.128(8) -0.024(6) -0.039(6) 0.016(7)
C(12) 0.063(7) 0.27(2) 0.37(2) 0.006(10) 0.028(11) -0.15(2)
C(13) 0.097(8) 0.134(10) 0.180(11) 0.027(7) -0.029(7) 0.033(8)
C(14) 0.154(11) 0.112(9) 0.201(15) 0.030(8) 0.049(10) -0.002(8)
C(15) 0.079(4) 0.057(3) 0.052(3) 0.008(3) -0.006(3) -0.005(2)
C(16) 0.068(4) 0.077(4) 0.076(4) -0.007(3) 0.004(3) -0.003(3)
C(17) 0.083(5) 0.085(5) 0.122(7) -0.008(4) -0.003(5) -0.018(5)
C(18) 0.096(7) 0.088(6) 0.153(9) -0.008(5) -0.041(6) -0.041(6)
C(19) 0.131(8) 0.111(7) 0.085(5) -0.022(6) -0.034(6) -0.022(5)
C(20) 0.121(6) 0.088(5) 0.063(4) -0.016(4) -0.020(4) -0.004(3)
C(21) 0.054(3) 0.064(4) 0.050(3) -0.004(3) -0.003(2) 0.007(3)
C(22) 0.126(6) 0.073(5) 0.064(4) 0.010(4) -0.010(4) 0.012(3)
C(23) 0.145(7) 0.093(6) 0.075(5) 0.023(5) 0.014(5) 0.039(4)
C(24) 0.103(6) 0.125(7) 0.053(4) -0.011(5) -0.007(4) 0.030(4)
C(25) 0.125(6) 0.104(6) 0.055(3) -0.010(5) -0.001(4) 0.004(4)
C(26) 0.088(4) 0.080(4) 0.054(3) -0.001(3) -0.004(3) 0.015(3)
C(27) 0.073(5) 0.084(5) 0.056(3) 0.022(4) 0.015(3) 0.022(3)
C(28) 0.080(5) 0.119(7) 0.099(5) 0.025(5) 0.023(4) 0.040(5)
C(29) 0.097(7) 0.154(10) 0.148(9) 0.049(7) 0.027(7) 0.071(8)
C(30) 0.181(13) 0.165(12) 0.092(7) 0.109(11) 0.061(8) 0.056(7)
C(31) 0.208(13) 0.136(10) 0.080(6) 0.089(11) 0.026(8) 0.015(6)
C(32) 0.142(7) 0.096(6) 0.069(4) 0.044(5) 0.018(5) -0.000(4)
C(33) 0.084(5) 0.073(4) 0.069(4) 0.009(3) 0.021(3) 0.019(3)
C(34) 0.077(4) 0.068(4) 0.080(4) -0.001(3) -0.024(3) 0.017(3)
C(35) 0.078(5) 0.070(4) 0.049(3) -0.004(3) -0.009(3) 0.015(3)
C(36) 0.139(7) 0.066(4) 0.080(4) -0.013(4) -0.038(5) -0.012(4)
C(37) 0.215(13) 0.083(7) 0.132(9) -0.022(8) -0.096(9) -0.010(5)
C(38) 0.160(11) 0.154(10) 0.078(6) -0.062(8) -0.061(6) 0.029(6)
C(39) 0.063(5) 0.189(10) 0.075(5) -0.018(6) -0.016(4) 0.042(6)
C(40) 0.067(4) 0.107(6) 0.067(3) -0.012(4) -0.000(3) 0.004(4)
C(41) 0.058(3) 0.070(4) 0.042(2) 0.016(3) -0.005(2) 0.004(2)
C(42) 0.093(4) 0.052(3) 0.058(3) 0.012(3) -0.007(3) 0.014(3)
C(43) 0.132(7) 0.070(5) 0.080(5) 0.019(4) 0.003(4) 0.029(4)
C(44) 0.123(6) 0.104(6) 0.053(4) 0.019(5) 0.005(4) 0.032(4)
C(45) 0.125(6) 0.106(6) 0.038(3) 0.020(5) -0.016(3) -0.003(3)
C(46) 0.100(5) 0.074(4) 0.050(3) 0.006(3) -0.006(3) 0.003(3)
C(47) 0.085(5) 0.063(4) 0.057(3) 0.017(3) -0.001(3) -0.005(3)
C(48) 0.126(6) 0.093(5) 0.054(3) 0.037(5) 0.010(4) 0.001(3)
C(49) 0.135(8) 0.128(7) 0.062(4) 0.047(6) 0.031(5) 0.001(4)
C(50) 0.114(7) 0.114(7) 0.108(7) 0.012(6) 0.054(6) -0.020(5)
C(51) 0.079(5) 0.113(6) 0.117(7) 0.029(5) -0.006(5) 0.009(5)
C(52) 0.083(5) 0.104(5) 0.068(4) 0.025(4) 0.002(3) -0.004(4)

loop_
_atom_type_symbol
_atom_type_description
_atom_type_scat_dispersion_real
_atom_type_scat_dispersion_imag
_atom_type_scat_source
C C 0.003 0.002
;
International Tables for Crystallography
(1992, Vol. C, Tables 4.2.6.8 and 6.1.1.4)
;
H H 0.000 0.000
;
International Tables for Crystallography
(1992, Vol. C, Table 6.1.1.4)
;
O O 0.011 0.006
;
International Tables for Crystallography
(1992, Vol. C, Tables 4.2.6.8 and 6.1.1.4)
;
Si Si 0.082 0.070
;
International Tables for Crystallography
(1992, Vol. C, Tables 4.2.6.8 and 6.1.1.4)
;

loop_
_geom_angle_atom_site_label_1
_geom_angle_atom_site_label_2
_geom_angle_atom_site_label_3
_geom_angle
_geom_angle_publ_flag
_geom_angle_site_symmetry_1
_geom_angle_site_symmetry_2
_geom_angle_site_symmetry_3
O(1) Si(1) C(15) 111.4(2) yes . . .
O(1) Si(1) C(21) 106.7(2) yes . . .
O(1) Si(1) C(27) 110.4(2) yes . . .
C(15) Si(1) C(21) 110.8(2) yes . . .
C(15) Si(1) C(27) 108.6(3) yes . . .
C(21) Si(1) C(27) 108.8(2) yes . . .
O(2) Si(2) C(35) 110.0(2) yes . . .
O(2) Si(2) C(41) 107.1(2) yes . . .
O(2) Si(2) C(47) 112.3(2) yes . . .
C(35) Si(2) C(41) 107.9(2) yes . . .
C(35) Si(2) C(47) 108.9(3) yes . . .
C(41) Si(2) C(47) 110.6(2) yes . . .
Si(1) O(1) C(3) 132.6(3) yes . . .
Si(2) O(2) C(5) 131.3(3) yes . . .
C(2) C(1) C(9) 109.0(7) yes . . .
C(1) C(2) C(3) 112.9(6) yes . . .
O(1) C(3) C(2) 106.5(5) yes . . .
O(1) C(3) C(4) 109.6(5) yes . . .
C(2) C(3) C(4) 114.2(5) yes . . .
C(3) C(4) C(5) 108.3(5) yes . . .
C(3) C(4) C(33) 111.2(5) yes . . .
C(3) C(4) C(34) 109.2(5) yes . . .
C(5) C(4) C(33) 110.0(5) yes . . .
C(5) C(4) C(34) 111.3(5) yes . . .
C(33) C(4) C(34) 107.0(5) yes . . .
O(2) C(5) C(4) 109.9(5) yes . . .
O(2) C(5) C(6) 106.0(5) yes . . .
C(4) C(5) C(6) 113.5(5) yes . . .
C(5) C(6) C(7) 113.5(6) yes . . .
C(6) C(7) C(8) 115.6(14) yes . . .
C(1) C(9) C(10) 118.5(11) yes . . .
C(1) C(9) C(14) 124.8(11) yes . . .
C(10) C(9) C(14) 116.6(12) yes . . .
C(9) C(10) C(11) 124.6(13) yes . . .
C(10) C(11) C(12) 106.2(13) yes . . .
C(11) C(12) C(13) 133.7(14) yes . . .
C(12) C(13) C(14) 114.9(14) yes . . .
C(9) C(14) C(13) 118.2(12) yes . . .
Si(1) C(15) C(16) 123.7(4) yes . . .
Si(1) C(15) C(20) 121.0(5) yes . . .
C(16) C(15) C(20) 115.1(6) yes . . .
C(15) C(16) C(17) 123.4(7) yes . . .
C(16) C(17) C(18) 117.9(8) yes . . .
C(17) C(18) C(19) 120.9(9) yes . . .
C(18) C(19) C(20) 120.8(9) yes . . .
C(15) C(20) C(19) 121.8(7) yes . . .
Si(1) C(21) C(22) 121.4(4) yes . . .
Si(1) C(21) C(26) 121.5(5) yes . . .
C(22) C(21) C(26) 117.1(6) yes . . .
C(21) C(22) C(23) 120.6(7) yes . . .
C(22) C(23) C(24) 121.5(8) yes . . .
C(23) C(24) C(25) 119.6(7) yes . . .
C(24) C(25) C(26) 120.0(7) yes . . .
C(21) C(26) C(25) 121.2(7) yes . . .
Si(1) C(27) C(28) 119.9(5) yes . . .
Si(1) C(27) C(32) 120.7(6) yes . . .
C(28) C(27) C(32) 119.4(8) yes . . .
C(27) C(28) C(29) 121.6(9) yes . . .
C(28) C(29) C(30) 117.2(11) yes . . .
C(29) C(30) C(31) 122.4(14) yes . . .
C(30) C(31) C(32) 118.0(11) yes . . .
C(27) C(32) C(31) 121.4(10) yes . . .
Si(2) C(35) C(36) 122.3(6) yes . . .
Si(2) C(35) C(40) 119.6(5) yes . . .
C(36) C(35) C(40) 118.1(7) yes . . .
C(35) C(36) C(37) 121.7(9) yes . . .
C(36) C(37) C(38) 122.2(10) yes . . .
C(37) C(38) C(39) 118.3(12) yes . . .
C(38) C(39) C(40) 121.9(9) yes . . .
C(35) C(40) C(39) 117.7(7) yes . . .
Si(2) C(41) C(42) 120.7(4) yes . . .
Si(2) C(41) C(46) 121.8(5) yes . . .
C(42) C(41) C(46) 117.4(5) yes . . .
C(41) C(42) C(43) 120.0(6) yes . . .
C(42) C(43) C(44) 120.4(7) yes . . .
C(43) C(44) C(45) 122.1(7) yes . . .
C(44) C(45) C(46) 118.8(7) yes . . .
C(41) C(46) C(45) 121.3(6) yes . . .
Si(2) C(47) C(48) 120.8(5) yes . . .
Si(2) C(47) C(52) 122.5(5) yes . . .
C(48) C(47) C(52) 116.6(6) yes . . .
C(47) C(48) C(49) 122.3(7) yes . . .
C(48) C(49) C(50) 120.5(8) yes . . .
C(49) C(50) C(51) 120.6(9) yes . . .
C(50) C(51) C(52) 118.9(8) yes . . .
C(47) C(52) C(51) 121.0(7) yes . . .
C(2) C(1) H(1) 109.6 no . . .
C(2) C(1) H(2) 109.4 no . . .
C(9) C(1) H(1) 109.8 no . . .
C(9) C(1) H(2) 109.4 no . . .
H(1) C(1) H(2) 109.5 no . . .
C(1) C(2) H(3) 108.6 no . . .
C(1) C(2) H(4) 108.7 no . . .
C(3) C(2) H(3) 108.6 no . . .
C(3) C(2) H(4) 108.5 no . . .
H(3) C(2) H(4) 109.5 no . . .
O(1) C(3) H(5) 100(3) no . . .
C(2) C(3) H(5) 124(3) no . . .
C(4) C(3) H(5) 102(3) no . . .
O(2) C(5) H(12) 105(3) no . . .
C(4) C(5) H(12) 106(3) no . . .
C(6) C(5) H(12) 116(3) no . . .
C(5) C(6) H(13) 108.3 no . . .
C(5) C(6) H(14) 108.3 no . . .
C(7) C(6) H(13) 109.5 no . . .
C(7) C(6) H(14) 107.7 no . . .
H(13) C(6) H(14) 109.5 no . . .
C(6) C(7) H(15) 106.7 no . . .
C(8) C(7) H(15) 107.8 no . . .
C(7) C(8) H(16) 119.4 no . . .
C(7) C(8) H(17) 120.6 no . . .
H(16) C(8) H(17) 120.0 no . . .
C(9) C(10) H(18) 117.9 no . . .
C(11) C(10) H(18) 117.6 no . . .
C(10) C(11) H(19) 127.1 no . . .
C(12) C(11) H(19) 126.7 no . . .
C(11) C(12) H(20) 112.9 no . . .
C(13) C(12) H(20) 113.5 no . . .
C(12) C(13) H(21) 122.3 no . . .
C(14) C(13) H(21) 122.8 no . . .
C(9) C(14) H(22) 120.8 no . . .
C(13) C(14) H(22) 121.0 no . . .
C(15) C(16) H(23) 118.3 no . . .
C(17) C(16) H(23) 118.3 no . . .
C(16) C(17) H(24) 121.0 no . . .
C(18) C(17) H(24) 121.1 no . . .
C(17) C(18) H(25) 119.6 no . . .
C(19) C(18) H(25) 119.5 no . . .
C(18) C(19) H(26) 119.7 no . . .
C(20) C(19) H(26) 119.5 no . . .
C(15) C(20) H(27) 119.1 no . . .
C(19) C(20) H(27) 119.1 no . . .
C(21) C(22) H(28) 119.6 no . . .
C(23) C(22) H(28) 119.8 no . . .
C(22) C(23) H(29) 119.2 no . . .
C(24) C(23) H(29) 119.3 no . . .
C(23) C(24) H(30) 120.0 no . . .
C(25) C(24) H(30) 120.4 no . . .
C(24) C(25) H(31) 119.9 no . . .
C(26) C(25) H(31) 120.1 no . . .
C(21) C(26) H(32) 119.3 no . . .
C(25) C(26) H(32) 119.4 no . . .
C(27) C(28) H(33) 119.1 no . . .
C(29) C(28) H(33) 119.3 no . . .
C(28) C(29) H(34) 121.4 no . . .
C(30) C(29) H(34) 121.3 no . . .
C(29) C(30) H(35) 119.1 no . . .
C(31) C(30) H(35) 118.6 no . . .
C(30) C(31) H(36) 121.0 no . . .
C(32) C(31) H(36) 121.0 no . . .
C(27) C(32) H(37) 119.3 no . . .
C(31) C(32) H(37) 119.3 no . . .
C(4) C(33) H(9) 109.4 no . . .
C(4) C(33) H(10) 109.7 no . . .
C(4) C(33) H(11) 109.3 no . . .
H(9) C(33) H(10) 109.5 no . . .
H(9) C(33) H(11) 109.5 no . . .
H(10) C(33) H(11) 109.5 no . . .
C(4) C(34) H(6) 109.5 no . . .
C(4) C(34) H(7) 109.3 no . . .
C(4) C(34) H(8) 109.6 no . . .
H(6) C(34) H(7) 109.5 no . . .
H(6) C(34) H(8) 109.5 no . . .
H(7) C(34) H(8) 109.5 no . . .
C(35) C(36) H(38) 119.1 no . . .
C(37) C(36) H(38) 119.2 no . . .
C(36) C(37) H(39) 118.7 no . . .
C(38) C(37) H(39) 119.1 no . . .
C(37) C(38) H(40) 120.7 no . . .
C(39) C(38) H(40) 121.0 no . . .
C(38) C(39) H(41) 118.5 no . . .
C(40) C(39) H(41) 119.7 no . . .
C(35) C(40) H(42) 121.2 no . . .
C(39) C(40) H(42) 121.1 no . . .
C(41) C(42) H(43) 120.1 no . . .
C(43) C(42) H(43) 120.0 no . . .
C(42) C(43) H(44) 119.8 no . . .
C(44) C(43) H(44) 119.7 no . . .
C(43) C(44) H(45) 119.0 no . . .
C(45) C(44) H(45) 118.9 no . . .
C(44) C(45) H(46) 120.7 no . . .
C(46) C(45) H(46) 120.5 no . . .
C(41) C(46) H(47) 119.3 no . . .
C(45) C(46) H(47) 119.4 no . . .
C(47) C(48) H(48) 118.9 no . . .
C(49) C(48) H(48) 118.8 no . . .
C(48) C(49) H(49) 119.9 no . . .
C(50) C(49) H(49) 119.6 no . . .
C(49) C(50) H(50) 119.7 no . . .
C(51) C(50) H(50) 119.7 no . . .
C(50) C(51) H(51) 120.5 no . . .
C(52) C(51) H(51) 120.6 no . . .
C(47) C(52) H(52) 119.4 no . . .
C(51) C(52) H(52) 119.6 no . . .

loop_
_geom_bond_atom_site_label_1
_geom_bond_atom_site_label_2
_geom_bond_distance
_geom_bond_publ_flag
_geom_bond_site_symmetry_1
_geom_bond_site_symmetry_2
Si(1) O(1) 1.632(4) yes . .
Si(1) C(15) 1.853(6) yes . .
Si(1) C(21) 1.868(6) yes . .
Si(1) C(27) 1.895(7) yes . .
Si(2) O(2) 1.626(4) yes . .
Si(2) C(35) 1.873(7) yes . .
Si(2) C(41) 1.874(5) yes . .
Si(2) C(47) 1.866(7) yes . .
O(1) C(3) 1.437(7) yes . .
O(2) C(5) 1.448(8) yes . .
C(1) C(2) 1.500(12) yes . .
C(1) C(9) 1.565(15) yes . .
C(2) C(3) 1.574(10) yes . .
C(3) C(4) 1.551(8) yes . .
C(4) C(5) 1.544(9) yes . .
C(4) C(33) 1.507(9) yes . .
C(4) C(34) 1.517(9) yes . .
C(5) C(6) 1.574(10) yes . .
C(6) C(7) 1.450(13) yes . .
C(7) C(8) 1.29(2) yes . .
C(9) C(10) 1.39(2) yes . .
C(9) C(14) 1.386(18) yes . .
C(10) C(11) 1.441(19) yes . .
C(11) C(12) 1.29(2) yes . .
C(12) C(13) 1.27(2) yes . .
C(13) C(14) 1.41(2) yes . .
C(15) C(16) 1.397(9) yes . .
C(15) C(20) 1.422(9) yes . .
C(16) C(17) 1.376(11) yes . .
C(17) C(18) 1.402(16) yes . .
C(18) C(19) 1.342(15) yes . .
C(19) C(20) 1.367(14) yes . .
C(21) C(22) 1.381(10) yes . .
C(21) C(26) 1.375(9) yes . .
C(22) C(23) 1.402(11) yes . .
C(23) C(24) 1.332(12) yes . .
C(24) C(25) 1.361(14) yes . .
C(25) C(26) 1.408(9) yes . .
C(27) C(28) 1.351(11) yes . .
C(27) C(32) 1.373(11) yes . .
C(28) C(29) 1.390(15) yes . .
C(29) C(30) 1.39(2) yes . .
C(30) C(31) 1.36(2) yes . .
C(31) C(32) 1.382(18) yes . .
C(35) C(36) 1.383(10) yes . .
C(35) C(40) 1.400(10) yes . .
C(36) C(37) 1.346(17) yes . .
C(37) C(38) 1.34(2) yes . .
C(38) C(39) 1.369(18) yes . .
C(39) C(40) 1.414(12) yes . .
C(41) C(42) 1.409(9) yes . .
C(41) C(46) 1.390(9) yes . .
C(42) C(43) 1.386(10) yes . .
C(43) C(44) 1.345(12) yes . .
C(44) C(45) 1.351(13) yes . .
C(45) C(46) 1.401(9) yes . .
C(47) C(48) 1.410(9) yes . .
C(47) C(52) 1.369(10) yes . .
C(48) C(49) 1.346(13) yes . .
C(49) C(50) 1.338(14) yes . .
C(50) C(51) 1.382(14) yes . .
C(51) C(52) 1.405(12) yes . .
C(1) H(1) 0.950 no . .
C(1) H(2) 0.950 no . .
C(2) H(3) 0.950 no . .
C(2) H(4) 0.950 no . .
C(5) H(12) 0.86(5) no . .
C(6) H(13) 0.950 no . .
C(6) H(14) 0.950 no . .
C(7) H(15) 0.950 no . .
C(8) H(16) 0.950 no . .
C(8) H(17) 0.950 no . .
C(10) H(18) 0.950 no . .
C(11) H(19) 0.950 no . .
C(12) H(20) 0.950 no . .
C(13) H(21) 0.950 no . .
C(14) H(22) 0.950 no . .
C(16) H(23) 0.950 no . .
C(17) H(24) 0.950 no . .
C(18) H(25) 0.950 no . .
C(19) H(26) 0.950 no . .
C(20) H(27) 0.950 no . .
C(22) H(28) 0.950 no . .
C(23) H(29) 0.950 no . .
C(24) H(30) 0.950 no . .
C(25) H(31) 0.950 no . .
C(26) H(32) 0.950 no . .
C(28) H(33) 0.950 no . .
C(29) H(34) 0.950 no . .
C(30) H(35) 0.950 no . .
C(31) H(36) 0.950 no . .
C(32) H(37) 0.950 no . .
C(33) H(9) 0.950 no . .
C(33) H(10) 0.950 no . .
C(33) H(11) 0.950 no . .
C(34) H(6) 0.950 no . .
C(34) H(7) 0.950 no . .
C(34) H(8) 0.950 no . .
C(36) H(38) 0.950 no . .
C(37) H(39) 0.950 no . .
C(38) H(40) 0.950 no . .
C(39) H(41) 0.950 no . .
C(40) H(42) 0.950 no . .
C(42) H(43) 0.950 no . .
C(43) H(44) 0.950 no . .
C(44) H(45) 0.950 no . .
C(45) H(46) 0.950 no . .
C(46) H(47) 0.950 no . .
C(48) H(48) 0.950 no . .
C(49) H(49) 0.950 no . .
C(50) H(50) 0.950 no . .
C(51) H(51) 0.950 no . .
C(52) H(52) 0.950 no . .

loop_
_geom_contact_atom_site_label_1
_geom_contact_atom_site_label_2
_geom_contact_distance
_geom_contact_publ_flag
_geom_contact_site_symmetry_1
_geom_contact_site_symmetry_2
C(16) C(39) 3.591(11) ? . 4_455
C(30) C(37) 3.571(19) ? . 2_745
C(37) C(30) 3.571(19) ? . 2_755
C(39) C(16) 3.591(11) ? . 4_554
Si(1) H(5) 2.72(4) ? . .
O(1) H(5) 1.78(4) ? . .
O(1) H(20) 3.521 ? . 4_555
C(1) H(5) 2.76(4) ? . .
C(1) H(17) 3.287 ? . 1_556
C(1) H(42) 3.467 ? . 4_455
C(2) H(5) 2.16(4) ? . .
C(2) H(46) 3.513 ? . 1_556
C(3) H(5) 0.84(4) ? . .
C(4) H(5) 1.91(4) ? . .
C(5) H(5) 2.57(4) ? . .
C(6) H(5) 2.78(4) ? . .
C(6) H(31) 3.516 ? . 1_554
C(7) H(33) 3.549 ? . 4_454
C(8) H(2) 2.962 ? . 1_554
C(8) H(33) 3.397 ? . 4_454
C(8) H(34) 3.504 ? . 4_454
C(9) H(5) 3.16(4) ? . .
C(9) H(11) 3.464 ? . 4_455
C(9) H(42) 3.593 ? . 4_455
C(10) H(5) 3.30(4) ? . .
C(10) H(42) 3.420 ? . 4_455
C(11) H(8) 3.330 ? . 4_454
C(11) H(47) 3.530 ? . 4_455
C(12) H(8) 3.399 ? . 4_454
C(12) H(32) 3.458 ? . 4_454
C(13) H(11) 3.508 ? . 4_455
C(14) H(11) 3.218 ? . 4_455
C(15) H(5) 2.83(4) ? . .
C(15) H(29) 3.513 ? . 3_756
C(16) H(29) 3.017 ? . 3_756
C(16) H(41) 3.356 ? . 4_455
C(17) H(29) 3.473 ? . 3_756
C(17) H(36) 3.409 ? . 3_755
C(18) H(36) 2.901 ? . 3_755
C(19) H(36) 3.097 ? . 3_755
C(19) H(40) 3.366 ? . 4_454
C(20) H(5) 2.83(4) ? . .
C(20) H(30) 3.381 ? . 1_554
C(20) H(31) 3.426 ? . 1_554
C(21) H(21) 3.464 ? . 4_555
C(21) H(41) 3.498 ? . 4_455
C(22) H(28) 3.367 ? . 3_756
C(22) H(29) 3.446 ? . 3_756
C(22) H(51) 3.224 ? . 4_555
C(23) H(28) 3.208 ? . 3_756
C(23) H(50) 3.217 ? . 4_555
C(23) H(51) 3.460 ? . 4_555
C(24) H(27) 3.406 ? . 1_556
C(24) H(40) 3.589 ? . 4_455
C(24) H(50) 3.456 ? . 4_555
C(25) H(21) 3.178 ? . 4_555
C(25) H(27) 3.313 ? . 1_556
C(25) H(41) 3.080 ? . 4_455
C(26) H(20) 3.154 ? . 4_555
C(26) H(21) 3.036 ? . 4_555
C(26) H(41) 2.977 ? . 4_455
C(28) H(16) 3.264 ? . 4_555
C(28) H(51) 3.581 ? . 4_555
C(29) H(16) 3.418 ? . 4_555
C(29) H(39) 3.112 ? . 2_745
C(29) H(49) 3.349 ? . 4_554
C(29) H(52) 3.116 ? . 4_555
C(30) H(39) 2.726 ? . 2_745
C(30) H(40) 3.537 ? . 2_745
C(30) H(49) 2.915 ? . 4_554
C(30) H(50) 3.351 ? . 4_554
C(31) H(30) 3.279 ? . 1_554
C(31) H(39) 3.274 ? . 2_745
C(31) H(40) 3.116 ? . 2_745
C(31) H(50) 3.412 ? . 4_554
C(32) H(30) 3.176 ? . 1_554
C(32) H(40) 3.446 ? . 2_745
C(33) H(5) 2.56(4) ? . .
C(34) H(5) 3.16(4) ? . .
C(34) H(19) 3.438 ? . 4_555
C(36) H(45) 3.453 ? . 1_556
C(36) H(52) 3.562 ? . 3_765
C(37) H(35) 3.500 ? . 2_755
C(37) H(51) 3.298 ? . 3_765
C(37) H(52) 3.332 ? . 3_765
C(38) H(23) 3.510 ? . 4_554
C(38) H(26) 2.963 ? . 4_555
C(38) H(51) 3.596 ? . 3_765
C(39) H(23) 2.840 ? . 4_554
C(39) H(24) 3.596 ? . 4_554
C(39) H(26) 3.305 ? . 4_555
C(40) H(23) 3.340 ? . 4_554
C(40) H(24) 3.323 ? . 4_554
C(42) H(24) 3.089 ? . 4_554
C(42) H(38) 3.296 ? . 3_765
C(43) H(24) 3.420 ? . 4_554
C(43) H(25) 3.068 ? . 4_554
C(43) H(38) 3.585 ? . 3_765
C(43) H(44) 3.388 ? . 3_764
C(43) H(45) 3.299 ? . 3_764
C(44) H(25) 3.041 ? . 4_554
C(44) H(44) 3.142 ? . 3_764
C(44) H(48) 3.356 ? . 1_554
C(44) H(49) 3.499 ? . 1_554
C(45) H(19) 3.324 ? . 4_554
C(45) H(25) 3.589 ? . 4_554
C(45) H(34) 3.392 ? . 4_454
C(45) H(48) 3.258 ? . 1_554
C(45) H(49) 3.452 ? . 1_554
C(46) H(19) 3.499 ? . 4_554
C(46) H(34) 3.256 ? . 4_454
C(48) H(45) 3.287 ? . 1_556
C(48) H(46) 3.392 ? . 1_556
C(49) H(35) 3.129 ? . 4_455
C(49) H(44) 3.244 ? . 3_765
C(49) H(45) 3.515 ? . 1_556
C(50) H(24) 3.529 ? . 2_655
C(50) H(35) 3.434 ? . 4_455
C(52) H(34) 3.494 ? . 4_454
C(52) H(39) 3.462 ? . 3_765
H(1) H(5) 2.648 ? . .
H(1) H(17) 3.539 ? . 1_556
H(1) H(41) 3.176 ? . 4_455
H(1) H(42) 3.025 ? . 4_455
H(2) C(8) 2.962 ? . 1_556
H(2) H(16) 2.823 ? . 1_556
H(2) H(17) 2.429 ? . 1_556
H(2) H(42) 3.369 ? . 4_455
H(3) H(5) 2.806 ? . .
H(3) H(17) 3.319 ? . 1_556
H(3) H(20) 2.818 ? . 4_555
H(3) H(46) 3.051 ? . 1_556
H(4) H(5) 2.608 ? . .
H(4) H(46) 3.082 ? . 1_556
H(5) Si(1) 2.72(4) ? . .
H(5) O(1) 1.78(4) ? . .
H(5) C(1) 2.76(4) ? . .
H(5) C(2) 2.16(4) ? . .
H(5) C(3) 0.84(4) ? . .
H(5) C(4) 1.91(4) ? . .
H(5) C(5) 2.57(4) ? . .
H(5) C(6) 2.78(4) ? . .
H(5) C(9) 3.16(4) ? . .
H(5) C(10) 3.30(4) ? . .
H(5) C(15) 2.83(4) ? . .
H(5) C(20) 2.83(4) ? . .
H(5) C(33) 2.56(4) ? . .
H(5) C(34) 3.16(4) ? . .
H(5) H(1) 2.648 ? . .
H(5) H(3) 2.806 ? . .
H(5) H(4) 2.608 ? . .
H(5) H(6) 3.580 ? . .
H(5) H(8) 3.251 ? . .
H(5) H(9) 3.126 ? . .
H(5) H(10) 2.284 ? . .
H(5) H(11) 3.268 ? . .
H(5) H(12) 2.74(6) ? . .
H(5) H(13) 2.184 ? . .
H(5) H(14) 3.361 ? . .
H(5) H(18) 3.177 ? . .
H(5) H(27) 2.625 ? . .
H(6) H(5) 3.580 ? . .
H(6) H(19) 3.412 ? . 4_555
H(6) H(46) 3.051 ? . 1_556
H(7) H(16) 3.158 ? . 4_555
H(8) C(11) 3.330 ? . 4_555
H(8) C(12) 3.399 ? . 4_555
H(8) H(5) 3.251 ? . .
H(8) H(16) 3.484 ? . 4_555
H(8) H(19) 2.769 ? . 4_555
H(8) H(20) 3.011 ? . 4_555
H(8) H(46) 3.590 ? . 1_556
H(9) H(5) 3.126 ? . .
H(9) H(16) 2.741 ? . 4_555
H(9) H(22) 3.555 ? . 4_554
H(10) H(5) 2.284 ? . .
H(10) H(31) 3.144 ? . 1_554
H(11) C(9) 3.464 ? . 4_554
H(11) C(13) 3.508 ? . 4_554
H(11) C(14) 3.218 ? . 4_554
H(11) H(5) 3.268 ? . .
H(11) H(22) 3.399 ? . 4_554
H(12) H(5) 2.74(6) ? . .
H(13) H(5) 2.184 ? . .
H(13) H(31) 3.140 ? . 1_554
H(14) H(5) 3.361 ? . .
H(14) H(20) 3.532 ? . 4_554
H(14) H(31) 3.009 ? . 1_554
H(15) H(33) 3.426 ? . 4_454
H(16) C(28) 3.264 ? . 4_454
H(16) C(29) 3.418 ? . 4_454
H(16) H(2) 2.823 ? . 1_554
H(16) H(7) 3.158 ? . 4_454
H(16) H(8) 3.484 ? . 4_454
H(16) H(9) 2.741 ? . 4_454
H(16) H(33) 2.665 ? . 4_454
H(16) H(34) 2.998 ? . 4_454
H(17) C(1) 3.287 ? . 1_554
H(17) H(1) 3.539 ? . 1_554
H(17) H(2) 2.429 ? . 1_554
H(17) H(3) 3.319 ? . 1_554
H(17) H(31) 3.393 ? . 1_554
H(17) H(32) 3.172 ? . 1_554
H(18) H(5) 3.177 ? . .
H(18) H(42) 3.016 ? . 4_455
H(19) C(34) 3.438 ? . 4_454
H(19) C(45) 3.324 ? . 4_455
H(19) C(46) 3.499 ? . 4_455
H(19) H(6) 3.412 ? . 4_454
H(19) H(8) 2.769 ? . 4_454
H(19) H(46) 3.128 ? . 4_455
H(19) H(47) 3.435 ? . 4_455
H(20) O(1) 3.521 ? . 4_454
H(20) C(26) 3.154 ? . 4_454
H(20) H(3) 2.818 ? . 4_454
H(20) H(8) 3.011 ? . 4_454
H(20) H(14) 3.532 ? . 4_455
H(20) H(32) 2.641 ? . 4_454
H(20) H(47) 3.463 ? . 4_455
H(21) C(21) 3.464 ? . 4_454
H(21) C(25) 3.178 ? . 4_454
H(21) C(26) 3.036 ? . 4_454
H(21) H(31) 3.441 ? . 4_454
H(21) H(32) 3.200 ? . 4_454
H(22) H(9) 3.555 ? . 4_455
H(22) H(11) 3.399 ? . 4_455
H(23) C(38) 3.510 ? . 4_455
H(23) C(39) 2.840 ? . 4_455
H(23) C(40) 3.340 ? . 4_455
H(23) H(29) 2.883 ? . 3_756
H(23) H(41) 2.552 ? . 4_455
H(23) H(42) 3.429 ? . 4_455
H(24) C(39) 3.596 ? . 4_455
H(24) C(40) 3.323 ? . 4_455
H(24) C(42) 3.089 ? . 4_455
H(24) C(43) 3.420 ? . 4_455
H(24) C(50) 3.529 ? . 2_645
H(24) H(42) 3.460 ? . 4_455
H(24) H(43) 3.051 ? . 4_455
H(24) H(50) 3.214 ? . 2_645
H(24) H(51) 3.554 ? . 2_645
H(25) C(43) 3.068 ? . 4_455
H(25) C(44) 3.041 ? . 4_455
H(25) C(45) 3.589 ? . 4_455
H(25) H(35) 3.304 ? . 3_755
H(25) H(36) 2.986 ? . 3_755
H(25) H(44) 3.232 ? . 4_455
H(25) H(45) 3.175 ? . 4_455
H(26) C(38) 2.963 ? . 4_454
H(26) C(39) 3.305 ? . 4_454
H(26) H(30) 3.500 ? . 1_554
H(26) H(31) 3.188 ? . 1_554
H(26) H(36) 3.294 ? . 3_755
H(26) H(40) 2.653 ? . 4_454
H(26) H(41) 3.259 ? . 4_454
H(27) C(24) 3.406 ? . 1_554
H(27) C(25) 3.313 ? . 1_554
H(27) H(5) 2.625 ? . .
H(27) H(30) 2.840 ? . 1_554
H(27) H(31) 2.637 ? . 1_554
H(28) C(22) 3.367 ? . 3_756
H(28) C(23) 3.208 ? . 3_756
H(28) H(28) 3.195 ? . 3_756
H(28) H(29) 2.923 ? . 3_756
H(28) H(40) 3.475 ? . 2_745
H(28) H(51) 3.046 ? . 4_555
H(29) C(15) 3.513 ? . 3_756
H(29) C(16) 3.017 ? . 3_756
H(29) C(17) 3.473 ? . 3_756
H(29) C(22) 3.446 ? . 3_756
H(29) H(23) 2.883 ? . 3_756
H(29) H(28) 2.923 ? . 3_756
H(29) H(37) 3.346 ? . 3_756
H(29) H(50) 3.102 ? . 4_555
H(29) H(51) 3.430 ? . 4_555
H(30) C(20) 3.381 ? . 1_556
H(30) C(31) 3.279 ? . 1_556
H(30) C(32) 3.176 ? . 1_556
H(30) H(26) 3.500 ? . 1_556
H(30) H(27) 2.840 ? . 1_556
H(30) H(36) 3.098 ? . 1_556
H(30) H(37) 2.901 ? . 1_556
H(30) H(37) 3.443 ? . 3_756
H(30) H(50) 3.535 ? . 4_555
H(31) C(6) 3.516 ? . 1_556
H(31) C(20) 3.426 ? . 1_556
H(31) H(10) 3.144 ? . 1_556
H(31) H(13) 3.140 ? . 1_556
H(31) H(14) 3.009 ? . 1_556
H(31) H(17) 3.393 ? . 1_556
H(31) H(21) 3.441 ? . 4_555
H(31) H(26) 3.188 ? . 1_556
H(31) H(27) 2.637 ? . 1_556
H(31) H(41) 3.258 ? . 4_455
H(32) C(12) 3.458 ? . 4_555
H(32) H(17) 3.172 ? . 1_556
H(32) H(20) 2.641 ? . 4_555
H(32) H(21) 3.200 ? . 4_555
H(32) H(41) 3.110 ? . 4_455
H(33) C(7) 3.549 ? . 4_555
H(33) C(8) 3.397 ? . 4_555
H(33) H(15) 3.426 ? . 4_555
H(33) H(16) 2.665 ? . 4_555
H(33) H(51) 3.591 ? . 4_555
H(34) C(8) 3.504 ? . 4_555
H(34) C(45) 3.392 ? . 4_555
H(34) C(46) 3.256 ? . 4_555
H(34) C(52) 3.494 ? . 4_555
H(34) H(16) 2.998 ? . 4_555
H(34) H(39) 3.314 ? . 2_745
H(34) H(47) 3.399 ? . 4_555
H(34) H(49) 3.231 ? . 4_554
H(34) H(52) 2.718 ? . 4_555
H(35) C(37) 3.500 ? . 2_745
H(35) C(49) 3.129 ? . 4_554
H(35) C(50) 3.434 ? . 4_554
H(35) H(25) 3.304 ? . 3_755
H(35) H(39) 2.655 ? . 2_745
H(35) H(44) 3.159 ? . 2_744
H(35) H(49) 2.403 ? . 4_554
H(35) H(50) 3.033 ? . 4_554
H(36) C(17) 3.409 ? . 3_755
H(36) C(18) 2.901 ? . 3_755
H(36) C(19) 3.097 ? . 3_755
H(36) H(25) 2.986 ? . 3_755
H(36) H(26) 3.294 ? . 3_755
H(36) H(30) 3.098 ? . 1_554
H(36) H(39) 3.570 ? . 2_745
H(36) H(40) 3.129 ? . 2_745
H(36) H(50) 3.160 ? . 4_554
H(37) H(29) 3.346 ? . 3_756
H(37) H(30) 2.901 ? . 1_554
H(37) H(30) 3.443 ? . 3_756
H(38) C(42) 3.296 ? . 3_765
H(38) C(43) 3.585 ? . 3_765
H(38) H(43) 2.840 ? . 3_765
H(38) H(44) 3.374 ? . 3_765
H(38) H(45) 3.164 ? . 1_556
H(38) H(52) 3.266 ? . 3_765
H(39) C(29) 3.112 ? . 2_755
H(39) C(30) 2.726 ? . 2_755
H(39) C(31) 3.274 ? . 2_755
H(39) C(52) 3.462 ? . 3_765
H(39) H(34) 3.314 ? . 2_755
H(39) H(35) 2.655 ? . 2_755
H(39) H(36) 3.570 ? . 2_755
H(39) H(51) 3.166 ? . 3_765
H(39) H(52) 2.802 ? . 3_765
H(40) C(19) 3.366 ? . 4_555
H(40) C(24) 3.589 ? . 4_554
H(40) C(30) 3.537 ? . 2_755
H(40) C(31) 3.116 ? . 2_755
H(40) C(32) 3.446 ? . 2_755
H(40) H(26) 2.653 ? . 4_555
H(40) H(28) 3.475 ? . 2_755
H(40) H(36) 3.129 ? . 2_755
H(41) C(16) 3.356 ? . 4_554
H(41) C(21) 3.498 ? . 4_554
H(41) C(25) 3.080 ? . 4_554
H(41) C(26) 2.977 ? . 4_554
H(41) H(1) 3.176 ? . 4_554
H(41) H(23) 2.552 ? . 4_554
H(41) H(26) 3.259 ? . 4_555
H(41) H(31) 3.258 ? . 4_554
H(41) H(32) 3.110 ? . 4_554
H(42) C(1) 3.467 ? . 4_554
H(42) C(9) 3.593 ? . 4_554
H(42) C(10) 3.420 ? . 4_554
H(42) H(1) 3.025 ? . 4_554
H(42) H(2) 3.369 ? . 4_554
H(42) H(18) 3.016 ? . 4_554
H(42) H(23) 3.429 ? . 4_554
H(42) H(24) 3.460 ? . 4_554
H(43) H(24) 3.051 ? . 4_554
H(43) H(38) 2.840 ? . 3_765
H(44) C(43) 3.388 ? . 3_764
H(44) C(44) 3.142 ? . 3_764
H(44) C(49) 3.244 ? . 3_765
H(44) H(25) 3.232 ? . 4_554
H(44) H(35) 3.159 ? . 2_754
H(44) H(38) 3.374 ? . 3_765
H(44) H(44) 3.061 ? . 3_764
H(44) H(45) 2.578 ? . 3_764
H(44) H(49) 3.175 ? . 3_765
H(45) C(36) 3.453 ? . 1_554
H(45) C(43) 3.299 ? . 3_764
H(45) C(48) 3.287 ? . 1_554
H(45) C(49) 3.515 ? . 1_554
H(45) H(25) 3.175 ? . 4_554
H(45) H(38) 3.164 ? . 1_554
H(45) H(44) 2.578 ? . 3_764
H(45) H(48) 2.783 ? . 1_554
H(45) H(49) 3.219 ? . 1_554
H(46) C(2) 3.513 ? . 1_554
H(46) C(48) 3.392 ? . 1_554
H(46) H(3) 3.051 ? . 1_554
H(46) H(4) 3.082 ? . 1_554
H(46) H(6) 3.051 ? . 1_554
H(46) H(8) 3.590 ? . 1_554
H(46) H(19) 3.128 ? . 4_554
H(46) H(48) 2.602 ? . 1_554
H(46) H(49) 3.143 ? . 1_554
H(47) C(11) 3.530 ? . 4_554
H(47) H(19) 3.435 ? . 4_554
H(47) H(20) 3.463 ? . 4_554
H(47) H(34) 3.399 ? . 4_454
H(48) C(44) 3.356 ? . 1_556
H(48) C(45) 3.258 ? . 1_556
H(48) H(45) 2.783 ? . 1_556
H(48) H(46) 2.602 ? . 1_556
H(49) C(29) 3.349 ? . 4_455
H(49) C(30) 2.915 ? . 4_455
H(49) C(44) 3.499 ? . 1_556
H(49) C(45) 3.452 ? . 1_556
H(49) H(34) 3.231 ? . 4_455
H(49) H(35) 2.403 ? . 4_455
H(49) H(44) 3.175 ? . 3_765
H(49) H(45) 3.219 ? . 1_556
H(49) H(46) 3.143 ? . 1_556
H(50) C(23) 3.217 ? . 4_454
H(50) C(24) 3.456 ? . 4_454
H(50) C(30) 3.351 ? . 4_455
H(50) C(31) 3.412 ? . 4_455
H(50) H(24) 3.214 ? . 2_655
H(50) H(29) 3.102 ? . 4_454
H(50) H(30) 3.535 ? . 4_454
H(50) H(35) 3.033 ? . 4_455
H(50) H(36) 3.160 ? . 4_455
H(51) C(22) 3.224 ? . 4_454
H(51) C(23) 3.460 ? . 4_454
H(51) C(28) 3.581 ? . 4_454
H(51) C(37) 3.298 ? . 3_765
H(51) C(38) 3.596 ? . 3_765
H(51) H(24) 3.554 ? . 2_655
H(51) H(28) 3.046 ? . 4_454
H(51) H(29) 3.430 ? . 4_454
H(51) H(33) 3.591 ? . 4_454
H(51) H(39) 3.166 ? . 3_765
H(52) C(29) 3.116 ? . 4_454
H(52) C(36) 3.562 ? . 3_765
H(52) C(37) 3.332 ? . 3_765
H(52) H(34) 2.718 ? . 4_454
H(52) H(38) 3.266 ? . 3_765
H(52) H(39) 2.802 ? . 3_765

loop_
_geom_torsion_atom_site_label_1
_geom_torsion_atom_site_label_2
_geom_torsion_atom_site_label_3
_geom_torsion_atom_site_label_4
_geom_torsion
_geom_torsion_publ_flag
_geom_torsion_site_symmetry_1
_geom_torsion_site_symmetry_2
_geom_torsion_site_symmetry_3
_geom_torsion_site_symmetry_4
O(1) Si(1) C(15) C(16) -110.0(5) ? . . . .
O(1) Si(1) C(15) C(20) 65.6(6) ? . . . .
C(15) Si(1) O(1) C(3) -9.2(5) ? . . . .
O(1) Si(1) C(21) C(22) -157.9(5) ? . . . .
O(1) Si(1) C(21) C(26) 23.4(6) ? . . . .
C(21) Si(1) O(1) C(3) -130.3(5) ? . . . .
O(1) Si(1) C(27) C(28) 41.6(6) ? . . . .
O(1) Si(1) C(27) C(32) -138.3(5) ? . . . .
C(27) Si(1) O(1) C(3) 111.5(5) ? . . . .
C(15) Si(1) C(21) C(22) 80.7(6) ? . . . .
C(15) Si(1) C(21) C(26) -98.1(5) ? . . . .
C(21) Si(1) C(15) C(16) 8.7(6) ? . . . .
C(21) Si(1) C(15) C(20) -175.7(5) ? . . . .
C(15) Si(1) C(27) C(28) 164.0(6) ? . . . .
C(15) Si(1) C(27) C(32) -15.8(7) ? . . . .
C(27) Si(1) C(15) C(16) 128.2(5) ? . . . .
C(27) Si(1) C(15) C(20) -56.2(6) ? . . . .
C(21) Si(1) C(27) C(28) -75.2(6) ? . . . .
C(21) Si(1) C(27) C(32) 104.9(6) ? . . . .
C(27) Si(1) C(21) C(22) -38.7(6) ? . . . .
C(27) Si(1) C(21) C(26) 142.5(5) ? . . . .
O(2) Si(2) C(35) C(36) -147.0(5) ? . . . .
O(2) Si(2) C(35) C(40) 35.9(6) ? . . . .
C(35) Si(2) O(2) C(5) 112.5(5) ? . . . .
O(2) Si(2) C(41) C(42) -164.9(5) ? . . . .
O(2) Si(2) C(41) C(46) 16.4(6) ? . . . .
C(41) Si(2) O(2) C(5) -130.5(5) ? . . . .
O(2) Si(2) C(47) C(48) 67.1(6) ? . . . .
O(2) Si(2) C(47) C(52) -110.4(6) ? . . . .
C(47) Si(2) O(2) C(5) -8.9(5) ? . . . .
C(35) Si(2) C(41) C(42) -46.6(6) ? . . . .
C(35) Si(2) C(41) C(46) 134.8(5) ? . . . .
C(41) Si(2) C(35) C(36) 96.5(6) ? . . . .
C(41) Si(2) C(35) C(40) -80.6(6) ? . . . .
C(35) Si(2) C(47) C(48) -54.9(6) ? . . . .
C(35) Si(2) C(47) C(52) 127.6(6) ? . . . .
C(47) Si(2) C(35) C(36) -23.6(6) ? . . . .
C(47) Si(2) C(35) C(40) 159.3(5) ? . . . .
C(41) Si(2) C(47) C(48) -173.3(5) ? . . . .
C(41) Si(2) C(47) C(52) 9.2(7) ? . . . .
C(47) Si(2) C(41) C(42) 72.4(5) ? . . . .
C(47) Si(2) C(41) C(46) -106.2(5) ? . . . .
Si(1) O(1) C(3) C(2) 114.6(5) ? . . . .
Si(1) O(1) C(3) C(4) -121.4(4) ? . . . .
Si(2) O(2) C(5) C(4) -121.4(5) ? . . . .
Si(2) O(2) C(5) C(6) 115.5(5) ? . . . .
C(2) C(1) C(9) C(10) 111.2(12) ? . . . .
C(2) C(1) C(9) C(14) -65.6(14) ? . . . .
C(9) C(1) C(2) C(3) -82.4(9) ? . . . .
C(1) C(2) C(3) O(1) -84.5(7) ? . . . .
C(1) C(2) C(3) C(4) 154.4(6) ? . . . .
O(1) C(3) C(4) C(5) 168.1(4) ? . . . .
O(1) C(3) C(4) C(33) 47.1(6) ? . . . .
O(1) C(3) C(4) C(34) -70.7(6) ? . . . .
C(2) C(3) C(4) C(5) -72.5(6) ? . . . .
C(2) C(3) C(4) C(33) 166.5(5) ? . . . .
C(2) C(3) C(4) C(34) 48.7(7) ? . . . .
C(3) C(4) C(5) O(2) 168.6(4) ? . . . .
C(3) C(4) C(5) C(6) -72.8(6) ? . . . .
C(33) C(4) C(5) O(2) -69.7(6) ? . . . .
C(33) C(4) C(5) C(6) 48.9(7) ? . . . .
C(34) C(4) C(5) O(2) 48.7(6) ? . . . .
C(34) C(4) C(5) C(6) 167.2(5) ? . . . .
O(2) C(5) C(6) C(7) -79.0(8) ? . . . .
C(4) C(5) C(6) C(7) 160.2(6) ? . . . .
C(5) C(6) C(7) C(8) 150.2(15) ? . . . .
C(1) C(9) C(10) C(11) -171.5(11) ? . . . .
C(1) C(9) C(14) C(13) 172.9(11) ? . . . .
C(10) C(9) C(14) C(13) -4(2) ? . . . .
C(14) C(9) C(10) C(11) 6(2) ? . . . .
C(9) C(10) C(11) C(12) -15(2) ? . . . .
C(10) C(11) C(12) C(13) 30(3) ? . . . .
C(11) C(12) C(13) C(14) -30(3) ? . . . .
C(12) C(13) C(14) C(9) 13(2) ? . . . .
Si(1) C(15) C(16) C(17) 176.7(6) ? . . . .
Si(1) C(15) C(20) C(19) -176.4(6) ? . . . .
C(16) C(15) C(20) C(19) -0.5(10) ? . . . .
C(20) C(15) C(16) C(17) 0.9(10) ? . . . .
C(15) C(16) C(17) C(18) -1.0(12) ? . . . .
C(16) C(17) C(18) C(19) 0.8(13) ? . . . .
C(17) C(18) C(19) C(20) -0.5(12) ? . . . .
C(18) C(19) C(20) C(15) 0.3(10) ? . . . .
Si(1) C(21) C(22) C(23) -178.8(6) ? . . . .
Si(1) C(21) C(26) C(25) 177.8(6) ? . . . .
C(22) C(21) C(26) C(25) -1.0(10) ? . . . .
C(26) C(21) C(22) C(23) 0.1(10) ? . . . .
C(21) C(22) C(23) C(24) 0.9(13) ? . . . .
C(22) C(23) C(24) C(25) -0.9(14) ? . . . .
C(23) C(24) C(25) C(26) -0.1(11) ? . . . .
C(24) C(25) C(26) C(21) 1.1(12) ? . . . .
Si(1) C(27) C(28) C(29) -179.5(8) ? . . . .
Si(1) C(27) C(32) C(31) 179.5(7) ? . . . .
C(28) C(27) C(32) C(31) -0.4(11) ? . . . .
C(32) C(27) C(28) C(29) 0.4(10) ? . . . .
C(27) C(28) C(29) C(30) -0.5(13) ? . . . .
C(28) C(29) C(30) C(31) 0.6(15) ? . . . .
C(29) C(30) C(31) C(32) -0.7(16) ? . . . .
C(30) C(31) C(32) C(27) 0.5(14) ? . . . .
Si(2) C(35) C(36) C(37) -176.3(7) ? . . . .
Si(2) C(35) C(40) C(39) 178.1(6) ? . . . .
C(36) C(35) C(40) C(39) 0.8(10) ? . . . .
C(40) C(35) C(36) C(37) 0.9(11) ? . . . .
C(35) C(36) C(37) C(38) -3.0(15) ? . . . .
C(36) C(37) C(38) C(39) 3.2(17) ? . . . .
C(37) C(38) C(39) C(40) -1.4(16) ? . . . .
C(38) C(39) C(40) C(35) -0.6(12) ? . . . .
Si(2) C(41) C(42) C(43) -179.3(5) ? . . . .
Si(2) C(41) C(46) C(45) -179.7(5) ? . . . .
C(42) C(41) C(46) C(45) 1.6(10) ? . . . .
C(46) C(41) C(42) C(43) -0.6(9) ? . . . .
C(41) C(42) C(43) C(44) -1.1(12) ? . . . .
C(42) C(43) C(44) C(45) 1.8(14) ? . . . .
C(43) C(44) C(45) C(46) -0.9(13) ? . . . .
C(44) C(45) C(46) C(41) -0.9(12) ? . . . .
Si(2) C(47) C(48) C(49) -178.6(7) ? . . . .
Si(2) C(47) C(52) C(51) 176.4(6) ? . . . .
C(48) C(47) C(52) C(51) -1.2(11) ? . . . .
C(52) C(47) C(48) C(49) -1.0(11) ? . . . .
C(47) C(48) C(49) C(50) 1.9(14) ? . . . .
C(48) C(49) C(50) C(51) -0.5(12) ? . . . .
C(49) C(50) C(51) C(52) -1.6(14) ? . . . .
C(50) C(51) C(52) C(47) 2.5(13) ? . . . .
